data_1564396
loop_
_publ_author_name
'Fominova, Kateryna'
'Diachuk, Taras'
'Granat, Dmitry'
'Savchuk, Taras'
'Vilchynskyi, Vladyslav'
'Svitlychnyi, Oleksiy'
'Meliantsev, Vladyslav'
'Kovalchuk, Igor'
'Litskan, Eduard'
'Levterov, Vadym V.'
'Badlo, Valentyn R.'
'Vaskevych, Ruslan I.'
'Vaskevych, Alla I.'
'Bolbut, Andrii V.'
'Semeno, Volodymyr V.'
'Iminov, Rustam'
'Shvydenko, Kostiantyn'
'Kuznetsova, Anastasiia S.'
'Dmytriv, Yurii V.'
'Vysochyn, Daniil'
'Ripenko, Vasyl'
'Tolmachev, Andrei A.'
'Pavlova, Olexandra'
'Kuznietsova, Halyna'
'Pishel, Iryna'
'Borysko, Petro'
'Mykhailiuk, Pavel K.'

_publ_section_title
;
 Oxa-spirocycles: synthesis, properties and applications
;
_journal_name_full 'Chemical Science'
_journal_paper_doi 10.1039/D1SC03615G
_journal_year 2021
_chemical_formula_moiety 'C11 H19 I2 N O3'
_chemical_formula_sum 'C11 H19 I2 N O3'
_chemical_formula_weight 467.07
_space_group_crystal_system monoclinic
_space_group_IT_number 14
_space_group_name_Hall '-P 2yn'
_space_group_name_H-M_alt 'P 1 21/n 1'
_atom_sites_solution_hydrogens mixed
_audit_creation_method SHELXL-2016/4
_audit_update_record
;
2020-11-24 deposited with the CCDC.	2021-07-20 downloaded from the CCDC.
;
_cell_angle_alpha 90
_cell_angle_beta 98.683(4)
_cell_angle_gamma 90
_cell_formula_units_Z 4
_cell_length_a 14.8354(10)
_cell_length_b 5.8785(4)
_cell_length_c 18.7559(12)
_cell_measurement_reflns_used 3543
_cell_measurement_temperature 173(2)
_cell_measurement_theta_max 24.11
_cell_measurement_theta_min 2.20
_cell_volume 1616.95(19)
_computing_cell_refinement 'Bruker SAINT'
_computing_data_collection 'Bruker APEX2'
_computing_data_reduction 'Bruker SAINT'
_computing_molecular_graphics 'Bruker SHELXTL'
_computing_publication_material 'Bruker SHELXTL'
_computing_structure_refinement 'SHELXL-2016/4 (Sheldrick, 2016)'
_computing_structure_solution 'SHELXS-97 (Sheldrick 2008)'
_diffrn_ambient_temperature 173(2)
_diffrn_measured_fraction_theta_full 0.999
_diffrn_measured_fraction_theta_max 0.993
_diffrn_measurement_device_type 'Bruker APEX-II CCD'
_diffrn_measurement_method '\f and \w scans'
_diffrn_radiation_type MoK\a
_diffrn_radiation_wavelength 0.71073
_diffrn_reflns_av_R_equivalents 0.0549
_diffrn_reflns_av_unetI/netI 0.0617
_diffrn_reflns_Laue_measured_fraction_full 0.999
_diffrn_reflns_Laue_measured_fraction_max 0.993
_diffrn_reflns_limit_h_max 17
_diffrn_reflns_limit_h_min -18
_diffrn_reflns_limit_k_max 6
_diffrn_reflns_limit_k_min -7
_diffrn_reflns_limit_l_max 22
_diffrn_reflns_limit_l_min -22
_diffrn_reflns_number 10169
_diffrn_reflns_point_group_measured_fraction_full 0.999
_diffrn_reflns_point_group_measured_fraction_max 0.993
_diffrn_reflns_theta_full 25.242
_diffrn_reflns_theta_max 25.781
_diffrn_reflns_theta_min 2.197
_diffrn_source 'sealed tube'
_exptl_absorpt_coefficient_mu 3.888
_exptl_absorpt_correction_T_max 0.7453
_exptl_absorpt_correction_T_min 0.5103
_exptl_absorpt_correction_type multi-scan
_exptl_absorpt_process_details SADABS
_exptl_crystal_colour colourless
_exptl_crystal_density_diffrn 1.919
_exptl_crystal_description needle
_exptl_crystal_F_000 888
_exptl_crystal_size_max 0.480
_exptl_crystal_size_mid 0.080
_exptl_crystal_size_min 0.040
_refine_diff_density_max 1.004
_refine_diff_density_min -0.596
_refine_diff_density_rms 0.137
_refine_ls_extinction_method none
_refine_ls_goodness_of_fit_ref 1.015
_refine_ls_hydrogen_treatment mixed
_refine_ls_matrix_type full
_refine_ls_number_parameters 158
_refine_ls_number_reflns 3085
_refine_ls_number_restraints 0
_refine_ls_restrained_S_all 1.015
_refine_ls_R_factor_all 0.0558
_refine_ls_R_factor_gt 0.0393
_refine_ls_shift/su_max 0.001
_refine_ls_shift/su_mean 0.000
_refine_ls_structure_factor_coef Fsqd
_refine_ls_weighting_details 'w=1/[\s^2^(Fo^2^)+(0.0301P)^2^+1.0543P] where P=(Fo^2^+2Fc^2^)/3'
_refine_ls_weighting_scheme calc
_refine_ls_wR_factor_gt 0.0805
_refine_ls_wR_factor_ref 0.0878
_reflns_Friedel_coverage 0.000
_reflns_number_gt 2443
_reflns_number_total 3085
_reflns_threshold_expression 'I > 2\s(I)'
_cod_data_source_file d1sc03615g2.cif
_cod_data_source_block xr341
_cod_original_sg_symbol_H-M 'P 21/n'
_cod_database_code 1564396
_shelx_shelxl_version_number 2016/4
_shelx_space_group_comment
;
The symmetry employed for this shelxl refinement is uniquely defined
by the following loop, which should always be used as a source of
symmetry information in preference to the above space-group names.
They are only intended as comments.
;
_shelx_estimated_absorpt_t_min 0.257
_shelx_estimated_absorpt_t_max 0.860

loop_
_space_group_symop_operation_xyz
'x, y, z'
'-x+1/2, y+1/2, -z+1/2'
'-x, -y, -z'
'x-1/2, -y-1/2, z-1/2'

loop_
_atom_site_label
_atom_site_type_symbol
_atom_site_fract_x
_atom_site_fract_y
_atom_site_fract_z
_atom_site_U_iso_or_equiv
_atom_site_adp_type
_atom_site_occupancy
_atom_site_site_symmetry_order
_atom_site_calc_flag
_atom_site_refinement_flags_posn
_atom_site_refinement_flags_adp
_atom_site_refinement_flags_occupancy
_atom_site_disorder_assembly
_atom_site_disorder_group
I1 I -0.08445(3) 0.02738(6) 0.59219(2) 0.03405(13) Uani 1 1 d . . . . .
I2 I 0.27812(3) 0.38760(9) 0.48087(2) 0.05604(17) Uani 1 1 d . . . . .
N1 N 0.0902(3) 0.5674(7) 0.6985(2) 0.0273(10) Uani 1 1 d . . . . .
O1 O -0.0259(2) 0.5863(6) 0.76086(19) 0.0322(9) Uani 1 1 d . . . . .
O2 O 0.1059(2) 0.7768(7) 0.80115(19) 0.0351(9) Uani 1 1 d . . . . .
O3 O 0.2163(3) 0.2508(7) 0.6373(2) 0.0299(9) Uani 1 1 d . . . . .
C1 C 0.1808(3) 0.6246(9) 0.6818(3) 0.0285(12) Uani 1 1 d . . . . .
H1A H 0.228825 0.587354 0.722755 0.034 Uiso 1 1 calc R U . . .
H1B H 0.184860 0.788172 0.670105 0.034 Uiso 1 1 calc R U . . .
C2 C 0.1895(3) 0.4753(9) 0.6158(3) 0.0264(12) Uani 1 1 d . . . . .
C3 C 0.0904(3) 0.4594(9) 0.5790(3) 0.0263(12) Uani 1 1 d . . . . .
H3A H 0.081466 0.324025 0.547339 0.032 Uiso 1 1 calc R U . . .
H3B H 0.073040 0.596806 0.549654 0.032 Uiso 1 1 calc R U . . .
C4 C 0.0333(3) 0.4399(8) 0.6406(3) 0.0230(11) Uani 1 1 d . . . . .
H4 H -0.026953 0.516868 0.626963 0.028 Uiso 1 1 calc R U . . .
C5 C 0.0602(3) 0.6521(9) 0.7568(3) 0.0278(12) Uani 1 1 d . . . . .
C6 C -0.0737(4) 0.6640(9) 0.8196(3) 0.0310(13) Uani 1 1 d . . . . .
C7 C -0.0257(5) 0.5728(11) 0.8908(3) 0.0510(17) Uani 1 1 d . . . . .
H7A H -0.057633 0.624678 0.929880 0.077 Uiso 1 1 calc R U . . .
H7B H -0.025607 0.406163 0.889402 0.077 Uiso 1 1 calc R U . . .
H7C H 0.037280 0.628531 0.899128 0.077 Uiso 1 1 calc R U . . .
C8 C -0.1670(4) 0.5508(11) 0.7994(3) 0.0440(16) Uani 1 1 d . . . . .
H8A H -0.206089 0.590396 0.835229 0.066 Uiso 1 1 calc R U . . .
H8B H -0.195260 0.604208 0.751729 0.066 Uiso 1 1 calc R U . . .
H8C H -0.159301 0.385335 0.798258 0.066 Uiso 1 1 calc R U . . .
C9 C -0.0833(4) 0.9184(9) 0.8183(3) 0.0430(15) Uani 1 1 d . . . . .
H9A H -0.115244 0.966959 0.857790 0.064 Uiso 1 1 calc R U . . .
H9B H -0.022617 0.988283 0.824240 0.064 Uiso 1 1 calc R U . . .
H9C H -0.118113 0.965811 0.772153 0.064 Uiso 1 1 calc R U . . .
C10 C 0.2551(4) 0.5872(9) 0.5722(3) 0.0318(13) Uani 1 1 d . . . . .
H10A H 0.314088 0.612689 0.603674 0.038 Uiso 1 1 calc R U . . .
H10B H 0.230563 0.737492 0.555213 0.038 Uiso 1 1 calc R U . . .
C11 C 0.0199(3) 0.1990(9) 0.6649(3) 0.0270(12) Uani 1 1 d . . . . .
H11A H 0.002674 0.201315 0.713861 0.032 Uiso 1 1 calc R U . . .
H11B H 0.078029 0.114440 0.667351 0.032 Uiso 1 1 calc R U . . .
H3O H 0.261(4) 0.239(11) 0.657(3) 0.04(2) Uiso 1 1 d . . . . .

loop_
_atom_site_aniso_label
_atom_site_aniso_U_11
_atom_site_aniso_U_22
_atom_site_aniso_U_33
_atom_site_aniso_U_23
_atom_site_aniso_U_13
_atom_site_aniso_U_12
I1 0.0378(2) 0.0292(2) 0.0346(2) -0.00333(16) 0.00357(17) -0.00453(17)
I2 0.0508(3) 0.0845(4) 0.0380(3) -0.0095(2) 0.0235(2) -0.0088(2)
N1 0.017(2) 0.033(3) 0.030(3) -0.007(2) 0.0003(19) -0.0011(19)
O1 0.025(2) 0.040(2) 0.033(2) -0.0086(18) 0.0088(17) -0.0024(17)
O2 0.024(2) 0.045(2) 0.036(2) -0.0134(19) 0.0061(17) -0.0017(18)
O3 0.022(2) 0.033(2) 0.033(2) 0.0043(17) 0.0009(19) 0.0084(18)
C1 0.020(3) 0.033(3) 0.032(3) 0.005(2) 0.005(2) 0.002(2)
C2 0.026(3) 0.030(3) 0.024(3) 0.005(2) 0.005(2) 0.002(2)
C3 0.026(3) 0.029(3) 0.023(3) -0.001(2) 0.003(2) 0.001(2)
C4 0.020(3) 0.026(3) 0.022(3) -0.002(2) 0.002(2) 0.003(2)
C5 0.023(3) 0.030(3) 0.029(3) -0.003(2) 0.003(2) 0.002(2)
C6 0.034(3) 0.030(3) 0.033(3) -0.002(3) 0.016(3) 0.001(3)
C7 0.053(4) 0.057(4) 0.044(4) 0.006(3) 0.010(3) -0.002(3)
C8 0.026(3) 0.051(4) 0.062(4) 0.001(3) 0.027(3) 0.001(3)
C9 0.050(4) 0.029(3) 0.054(4) -0.004(3) 0.024(3) 0.002(3)
C10 0.028(3) 0.037(3) 0.031(3) 0.002(3) 0.008(2) -0.001(3)
C11 0.024(3) 0.031(3) 0.025(3) 0.000(2) 0.001(2) -0.002(2)

loop_
_atom_type_symbol
_atom_type_description
_atom_type_scat_dispersion_real
_atom_type_scat_dispersion_imag
_atom_type_scat_source
C C 0.0033 0.0016 'International Tables Vol C Tables 4.2.6.8 and 6.1.1.4'
H H 0.0000 0.0000 'International Tables Vol C Tables 4.2.6.8 and 6.1.1.4'
N N 0.0061 0.0033 'International Tables Vol C Tables 4.2.6.8 and 6.1.1.4'
O O 0.0106 0.0060 'International Tables Vol C Tables 4.2.6.8 and 6.1.1.4'
I I -0.4742 1.8119 'International Tables Vol C Tables 4.2.6.8 and 6.1.1.4'

loop_
_geom_angle_atom_site_label_1
_geom_angle_atom_site_label_2
_geom_angle_atom_site_label_3
_geom_angle
_geom_angle_site_symmetry_1
_geom_angle_site_symmetry_3
_geom_angle_publ_flag
C5 N1 C1 121.3(4) . . ?
C5 N1 C4 124.5(4) . . ?
C1 N1 C4 113.6(4) . . ?
C5 O1 C6 121.4(4) . . ?
N1 C1 C2 103.5(4) . . ?
O3 C2 C10 112.5(4) . . ?
O3 C2 C3 106.2(4) . . ?
C10 C2 C3 115.9(4) . . ?
O3 C2 C1 110.8(4) . . ?
C10 C2 C1 109.0(4) . . ?
C3 C2 C1 101.8(4) . . ?
C2 C3 C4 105.6(4) . . ?
N1 C4 C11 109.9(4) . . ?
N1 C4 C3 101.3(4) . . ?
C11 C4 C3 114.2(4) . . ?
O2 C5 N1 123.7(5) . . ?
O2 C5 O1 124.2(5) . . ?
N1 C5 O1 112.0(4) . . ?
O1 C6 C9 110.6(4) . . ?
O1 C6 C7 109.5(5) . . ?
C9 C6 C7 113.4(5) . . ?
O1 C6 C8 101.5(4) . . ?
C9 C6 C8 110.5(5) . . ?
C7 C6 C8 110.6(5) . . ?
C2 C10 I2 112.7(4) . . ?
C4 C11 I1 111.3(3) . . ?

loop_
_geom_bond_atom_site_label_1
_geom_bond_atom_site_label_2
_geom_bond_distance
_geom_bond_site_symmetry_2
_geom_bond_publ_flag
I1 C11 2.154(5) . ?
I2 C10 2.146(5) . ?
N1 C5 1.338(6) . ?
N1 C1 1.464(6) . ?
N1 C4 1.476(6) . ?
O1 C5 1.347(6) . ?
O1 C6 1.471(6) . ?
O2 C5 1.232(6) . ?
O3 C2 1.419(6) . ?
C1 C2 1.540(7) . ?
C2 C10 1.512(7) . ?
C2 C3 1.530(7) . ?
C3 C4 1.535(7) . ?
C4 C11 1.510(7) . ?
C6 C9 1.502(7) . ?
C6 C7 1.513(8) . ?
C6 C8 1.530(7) . ?
